data_2235242
loop_
_publ_author_name
'Yu, Tong'
'Tian, Hai-Yan'
'Yuan, Xiao-Feng'
'Hu, Shu-Zhi'
'Jiang, Ren-Wang'

_publ_section_title
;
 14,15-Didehydrohellebrigenin
;
_journal_coeditor_code SU2412
_journal_issue 6
_journal_name_full 'Acta Crystallographica Section E'
_journal_page_first o1614
_journal_page_last o1615
_journal_paper_doi 10.1107/S1600536812018570
_journal_volume 68
_journal_year 2012
_chemical_formula_iupac 'C24 H30 O5'
_chemical_formula_moiety 'C24 H30 O5'
_chemical_formula_sum 'C24 H30 O5'
_chemical_formula_weight 398.48
_chemical_name_systematic
;
14,15-Didehydrohellebrigenin
;
_space_group_IT_number 4
_space_group_name_Hall 'P 2yb'
_symmetry_cell_setting monoclinic
_symmetry_space_group_name_Hall 'P 2yb'
_symmetry_space_group_name_H-M 'P 1 21 1'
_atom_sites_solution_hydrogens geom
_atom_sites_solution_primary direct
_atom_sites_solution_secondary difmap
_audit_creation_method SHELXL-97
_cell_angle_alpha 90.00
_cell_angle_beta 94.224(3)
_cell_angle_gamma 90.00
_cell_formula_units_Z 2
_cell_length_a 10.7628(4)
_cell_length_b 6.6016(2)
_cell_length_c 14.6376(5)
_cell_measurement_reflns_used 1435
_cell_measurement_temperature 291(2)
_cell_measurement_theta_max 62.47
_cell_measurement_theta_min 3.02
_cell_volume 1037.20(6)
_computing_cell_refinement 'CrysAlis PRO (Agilent, 2011)'
_computing_data_collection 'CrysAlis PRO (Agilent, 2011)'
_computing_data_reduction 'XPREP (Sheldrick, 2008)'
_computing_molecular_graphics 'XP in SHELXTL (Sheldrick, 2008)'
_computing_publication_material 'SHELXTL (Sheldrick, 2008)'
_computing_structure_refinement 'SHELXL97 (Sheldrick, 2008)'
_computing_structure_solution 'SHELXS97 (Sheldrick, 2008)'
_diffrn_ambient_temperature 291(2)
_diffrn_measured_fraction_theta_full 0.984
_diffrn_measured_fraction_theta_max 0.984
_diffrn_measurement_device_type 'Oxford Gemini S Ultra Sapphire CCD'
_diffrn_measurement_method '\w scan'
_diffrn_radiation_monochromator graphite
_diffrn_radiation_source 'fine-focus sealed tube'
_diffrn_radiation_type CuK\a
_diffrn_radiation_wavelength 1.54184
_diffrn_reflns_av_R_equivalents 0.0225
_diffrn_reflns_av_sigmaI/netI 0.0310
_diffrn_reflns_limit_h_max 12
_diffrn_reflns_limit_h_min -6
_diffrn_reflns_limit_k_max 4
_diffrn_reflns_limit_k_min -7
_diffrn_reflns_limit_l_max 16
_diffrn_reflns_limit_l_min -16
_diffrn_reflns_number 3100
_diffrn_reflns_theta_full 62.56
_diffrn_reflns_theta_max 62.56
_diffrn_reflns_theta_min 3.03
_diffrn_standards_decay_% 0
_diffrn_standards_number 0
_exptl_absorpt_coefficient_mu 0.713
_exptl_absorpt_correction_T_max 1.0000
_exptl_absorpt_correction_T_min 0.81938
_exptl_absorpt_correction_type multi-scan
_exptl_absorpt_process_details '(CrysAlis PRO; Agilent, 2011)'
_exptl_crystal_colour colourless
_exptl_crystal_density_diffrn 1.276
_exptl_crystal_density_method 'not measured'
_exptl_crystal_description prism
_exptl_crystal_F_000 428
_exptl_crystal_size_max 0.40
_exptl_crystal_size_mid 0.26
_exptl_crystal_size_min 0.23
_refine_diff_density_max 0.237
_refine_diff_density_min -0.196
_refine_ls_extinction_coef 0.0045(12)
_refine_ls_extinction_expression Fc^*^=kFc[1+0.001xFc^2^\l^3^/sin(2\q)]^-1/4^
_refine_ls_extinction_method 'SHELXL97 (Sheldrick, 2008)'
_refine_ls_goodness_of_fit_ref 1.037
_refine_ls_hydrogen_treatment constr
_refine_ls_matrix_type full
_refine_ls_number_parameters 266
_refine_ls_number_reflns 2238
_refine_ls_number_restraints 1
_refine_ls_restrained_S_all 1.036
_refine_ls_R_factor_all 0.0458
_refine_ls_R_factor_gt 0.0415
_refine_ls_shift/su_max 0.000
_refine_ls_shift/su_mean 0.000
_refine_ls_structure_factor_coef Fsqd
_refine_ls_weighting_details 'calc w=1/[\s^2^(Fo^2^)+(0.0726P)^2^+0.1057P] where P=(Fo^2^+2Fc^2^)/3'
_refine_ls_weighting_scheme calc
_refine_ls_wR_factor_gt 0.1104
_refine_ls_wR_factor_ref 0.1152
_reflns_number_gt 2042
_reflns_number_total 2238
_reflns_threshold_expression I>2sigma(I)
_cod_data_source_file su2412.cif
_cod_data_source_block I
_cod_original_sg_symbol_H-M 'P 21'
_cod_database_code 2235242
_cod_database_fobs_code 2235242

loop_
_symmetry_equiv_pos_site_id
_symmetry_equiv_pos_as_xyz
1 x,y,z
2 -x,1/2+y,-z

loop_
_atom_site_aniso_label
_atom_site_aniso_U_11
_atom_site_aniso_U_22
_atom_site_aniso_U_33
_atom_site_aniso_U_12
_atom_site_aniso_U_13
_atom_site_aniso_U_23
O1 0.0446(11) 0.0602(15) 0.0613(12) 0.0074(11) -0.0164(9) -0.0076(12)
O2 0.0543(12) 0.0632(16) 0.0627(12) -0.0261(12) -0.0045(10) -0.0051(12)
O3 0.116(2) 0.0359(15) 0.112(2) 0.0128(16) 0.0031(17) 0.0009(16)
O4 0.0522(14) 0.124(3) 0.120(2) -0.0018(18) -0.0148(14) -0.038(2)
O5 0.0697(16) 0.150(3) 0.0816(17) -0.025(2) -0.0037(13) 0.007(2)
C1 0.0372(13) 0.0389(16) 0.0414(13) -0.0009(12) -0.0037(10) -0.0075(13)
C2 0.0453(15) 0.0443(18) 0.0412(13) -0.0040(13) -0.0007(11) 0.0019(13)
C3 0.0476(15) 0.0405(18) 0.0535(15) 0.0029(14) -0.0081(12) -0.0001(14)
C4 0.0372(14) 0.0475(19) 0.0573(15) 0.0057(13) 0.0012(11) -0.0085(15)
C5 0.0384(14) 0.0475(19) 0.0486(14) -0.0148(14) -0.0012(11) -0.0030(14)
C6 0.0495(16) 0.080(3) 0.0543(16) -0.0202(18) 0.0106(13) 0.0022(18)
C7 0.0486(16) 0.075(2) 0.0433(14) -0.0173(16) 0.0113(11) -0.0056(16)
C8 0.0496(15) 0.0422(18) 0.0382(13) -0.0053(14) 0.0008(11) 0.0031(13)
C9 0.0392(13) 0.0307(15) 0.0370(12) -0.0043(12) -0.0011(9) -0.0034(12)
C10 0.0413(13) 0.0304(15) 0.0404(13) -0.0012(12) -0.0026(10) -0.0007(12)
C11 0.0411(14) 0.0432(18) 0.0458(14) 0.0023(13) -0.0048(11) -0.0111(13)
C12 0.0375(13) 0.0494(18) 0.0408(13) -0.0058(13) 0.0007(10) -0.0094(14)
C13 0.0458(14) 0.0342(16) 0.0361(12) -0.0023(13) -0.0039(10) -0.0006(12)
C14 0.0467(14) 0.0467(18) 0.0306(11) -0.0092(14) 0.0020(10) 0.0004(13)
C15 0.0555(17) 0.061(2) 0.0475(15) -0.0072(17) 0.0087(12) -0.0118(17)
C16 0.0653(18) 0.062(2) 0.0520(15) -0.0126(18) 0.0053(14) -0.0218(16)
C17 0.0509(15) 0.0412(17) 0.0388(12) -0.0044(14) -0.0010(11) -0.0025(13)
C18 0.069(2) 0.0444(19) 0.0628(18) -0.0022(17) -0.0196(14) 0.0090(17)
C19 0.069(2) 0.0352(18) 0.0610(17) -0.0103(17) -0.0131(15) 0.0044(16)
C20 0.0526(15) 0.0406(17) 0.0431(13) -0.0074(15) -0.0064(12) -0.0031(14)
C21 0.0501(17) 0.106(3) 0.0540(17) -0.021(2) -0.0095(13) 0.010(2)
C22 0.072(2) 0.082(3) 0.0487(16) -0.021(2) -0.0097(15) 0.0023(19)
C23 0.0618(19) 0.079(3) 0.0527(16) -0.0093(19) -0.0253(15) -0.0017(18)
C24 0.0517(18) 0.079(3) 0.081(2) 0.002(2) -0.0169(16) -0.020(2)

loop_
_atom_site_type_symbol
_atom_site_label
_atom_site_fract_x
_atom_site_fract_y
_atom_site_fract_z
_atom_site_U_iso_or_equiv
_atom_site_thermal_displace_type
_atom_site_calc_flag
_atom_site_refinement_flags
_atom_site_occupancy
O O1 0.40415(18) 0.7669(4) 1.06950(14) 0.0564(7) Uani d . 1.000
O O2 0.3968(2) 0.9967(4) 0.91061(15) 0.0605(8) Uani d . 1.000
O O3 0.1076(3) 1.2425(4) 0.8935(2) 0.0882(11) Uani d . 1.000
O O4 -0.6574(2) 0.2486(7) 0.5959(2) 0.0998(13) Uani d . 1.000
O O5 -0.4844(3) 0.2651(7) 0.69025(19) 0.1009(13) Uani d . 1.000
C C1 0.1594(2) 0.8911(5) 0.98577(16) 0.0395(8) Uani d . 1.000
C C2 0.1910(3) 0.6866(5) 1.02785(18) 0.0438(9) Uani d . 1.000
C C3 0.3250(3) 0.6280(5) 1.01530(18) 0.0478(9) Uani d . 1.000
C C4 0.3517(3) 0.6385(5) 0.91490(19) 0.0475(9) Uani d . 1.000
C C5 0.3174(2) 0.8405(5) 0.86880(19) 0.0451(9) Uani d . 1.000
C C6 0.3428(3) 0.8346(7) 0.7677(2) 0.0609(13) Uani d . 1.000
C C7 0.2526(3) 0.6979(6) 0.71152(19) 0.0552(10) Uani d . 1.000
C C8 0.1166(2) 0.7489(5) 0.72275(17) 0.0435(9) Uani d . 1.000
C C9 0.0893(2) 0.7573(5) 0.82503(16) 0.0358(8) Uani d . 1.000
C C10 0.1798(2) 0.9001(4) 0.88277(16) 0.0376(8) Uani d . 1.000
C C11 -0.0483(2) 0.8023(5) 0.83501(19) 0.0438(9) Uani d . 1.000
C C12 -0.1299(2) 0.6349(5) 0.79095(17) 0.0427(9) Uani d . 1.000
C C13 -0.1110(2) 0.6065(5) 0.68901(16) 0.0390(8) Uani d . 1.000
C C14 0.0279(2) 0.6028(5) 0.67349(16) 0.0414(8) Uani d . 1.000
C C15 0.0524(3) 0.4602(6) 0.61287(19) 0.0544(10) Uani d . 1.000
C C16 -0.0631(3) 0.3465(6) 0.5790(2) 0.0597(10) Uani d . 1.000
C C17 -0.1499(3) 0.3905(5) 0.65465(18) 0.0439(9) Uani d . 1.000
C C18 -0.1773(3) 0.7733(6) 0.6318(2) 0.0599(11) Uani d . 1.000
C C19 0.1572(3) 1.1166(5) 0.8511(2) 0.0560(11) Uani d . 1.000
C C20 -0.2876(3) 0.3558(5) 0.63458(18) 0.0459(9) Uani d . 1.000
C C21 -0.3594(3) 0.3021(8) 0.7029(2) 0.0707(13) Uani d . 1.000
C C22 -0.3499(3) 0.3797(7) 0.5489(2) 0.0683(13) Uani d . 1.000
C C23 -0.4722(3) 0.3462(7) 0.5348(2) 0.0660(13) Uani d . 1.000
C C24 -0.5468(3) 0.2853(7) 0.6046(3) 0.0716(13) Uani d . 1.000
H H1 0.47040 0.71120 1.08520 0.0850 Uiso c R 1.000
H H1A 0.21060 0.99380 1.01750 0.0470 Uiso c R 1.000
H H1B 0.07300 0.92230 0.99440 0.0470 Uiso c R 1.000
H H2 0.40780 0.97540 0.96580 0.0910 Uiso c R 1.000
H H2A 0.13570 0.58490 0.99960 0.0530 Uiso c R 1.000
H H2B 0.17820 0.69050 1.09270 0.0530 Uiso c R 1.000
H H3 0.34000 0.48970 1.03780 0.0570 Uiso c R 1.000
H H4A 0.30580 0.53130 0.88210 0.0570 Uiso c R 1.000
H H4B 0.43970 0.61350 0.90990 0.0570 Uiso c R 1.000
H H6A 0.33670 0.97090 0.74300 0.0730 Uiso c R 1.000
H H6B 0.42710 0.78710 0.76200 0.0730 Uiso c R 1.000
H H7A 0.26790 0.55840 0.72980 0.0660 Uiso c R 1.000
H H7B 0.26840 0.70970 0.64730 0.0660 Uiso c R 1.000
H H8 0.10020 0.88370 0.69650 0.0520 Uiso c R 1.000
H H9 0.10440 0.62050 0.84930 0.0430 Uiso c R 1.000
H H11A -0.06290 0.81300 0.89940 0.0530 Uiso c R 1.000
H H11B -0.07020 0.93080 0.80600 0.0530 Uiso c R 1.000
H H12A -0.21660 0.66700 0.79790 0.0510 Uiso c R 1.000
H H12B -0.11100 0.50860 0.82290 0.0510 Uiso c R 1.000
H H15 0.13140 0.43410 0.59380 0.0650 Uiso c R 1.000
H H16A -0.04700 0.20260 0.57370 0.0720 Uiso c R 1.000
H H16B -0.09700 0.39790 0.52020 0.0720 Uiso c R 1.000
H H17 -0.12410 0.29820 0.70490 0.0530 Uiso c R 1.000
H H18A -0.26480 0.76990 0.64050 0.0900 Uiso c R 1.000
H H18B -0.16490 0.75220 0.56830 0.0900 Uiso c R 1.000
H H18C -0.14390 0.90280 0.65080 0.0900 Uiso c R 1.000
H H19 0.18410 1.15340 0.79450 0.0670 Uiso c R 1.000
H H21 -0.32140 0.28980 0.76170 0.0850 Uiso c R 1.000
H H22 -0.30540 0.42010 0.49990 0.0820 Uiso c R 1.000
H H23 -0.50960 0.36410 0.47610 0.0790 Uiso c R 1.000

loop_
_atom_type_symbol
_atom_type_description
_atom_type_scat_dispersion_real
_atom_type_scat_dispersion_imag
_atom_type_scat_source
C C 0.0181 0.0091 'International Tables Vol C Tables 4.2.6.8 and 6.1.1.4'
H H 0.0000 0.0000 'International Tables Vol C Tables 4.2.6.8 and 6.1.1.4'
O O 0.0492 0.0322 'International Tables Vol C Tables 4.2.6.8 and 6.1.1.4'

loop_
_geom_angle_atom_site_label_1
_geom_angle_atom_site_label_2
_geom_angle_atom_site_label_3
_geom_angle
_geom_angle_publ_flag
C21 O5 C24 120.8(3) no
C3 O1 H1 110.00 no
C5 O2 H2 109.00 no
C2 C1 C10 112.9(2) no
C1 C2 C3 111.4(2) no
O1 C3 C2 107.4(2) no
O1 C3 C4 110.8(3) no
C2 C3 C4 110.8(2) no
C3 C4 C5 114.2(3) no
O2 C5 C10 107.6(2) no
C4 C5 C6 110.6(3) no
C4 C5 C10 111.3(2) no
C6 C5 C10 111.9(2) no
O2 C5 C6 106.6(2) no
O2 C5 C4 108.6(2) no
C5 C6 C7 112.8(3) no
C6 C7 C8 113.0(3) no
C9 C8 C14 109.1(2) no
C7 C8 C9 111.4(2) no
C7 C8 C14 112.8(3) no
C8 C9 C10 113.0(2) no
C8 C9 C11 110.72(19) no
C10 C9 C11 113.7(2) no
C1 C10 C5 108.88(19) no
C5 C10 C9 109.7(2) no
C5 C10 C19 109.3(2) no
C9 C10 C19 108.9(2) no
C1 C10 C9 112.3(2) no
C1 C10 C19 107.7(2) no
C9 C11 C12 110.5(2) no
C11 C12 C13 112.8(2) no
C12 C13 C17 112.0(2) no
C12 C13 C14 110.37(18) no
C14 C13 C18 110.6(2) no
C17 C13 C18 112.3(2) no
C12 C13 C18 110.8(2) no
C14 C13 C17 100.4(2) no
C13 C14 C15 110.7(2) no
C8 C14 C13 120.8(2) no
C8 C14 C15 128.5(2) no
C14 C15 C16 111.9(3) no
C15 C16 C17 101.6(3) no
C13 C17 C20 116.0(3) no
C16 C17 C20 118.3(2) no
C13 C17 C16 104.1(2) no
O3 C19 C10 124.6(3) no
C17 C20 C22 124.2(3) no
C17 C20 C21 120.1(3) no
C21 C20 C22 115.7(3) no
O5 C21 C20 123.8(3) no
C20 C22 C23 121.8(3) no
C22 C23 C24 123.0(3) no
O5 C24 C23 114.9(3) no
O4 C24 O5 118.9(4) no
O4 C24 C23 126.2(4) no
C2 C1 H1A 109.00 no
C2 C1 H1B 109.00 no
C10 C1 H1A 109.00 no
C10 C1 H1B 109.00 no
H1A C1 H1B 108.00 no
C1 C2 H2A 109.00 no
C1 C2 H2B 109.00 no
C3 C2 H2A 109.00 no
C3 C2 H2B 109.00 no
H2A C2 H2B 108.00 no
O1 C3 H3 109.00 no
C2 C3 H3 109.00 no
C4 C3 H3 109.00 no
C3 C4 H4A 109.00 no
C3 C4 H4B 109.00 no
C5 C4 H4A 109.00 no
C5 C4 H4B 109.00 no
H4A C4 H4B 108.00 no
C5 C6 H6A 109.00 no
C5 C6 H6B 109.00 no
C7 C6 H6A 109.00 no
C7 C6 H6B 109.00 no
H6A C6 H6B 108.00 no
C6 C7 H7A 109.00 no
C6 C7 H7B 109.00 no
C8 C7 H7A 109.00 no
C8 C7 H7B 109.00 no
H7A C7 H7B 108.00 no
C7 C8 H8 108.00 no
C9 C8 H8 108.00 no
C14 C8 H8 108.00 no
C8 C9 H9 106.00 no
C10 C9 H9 106.00 no
C11 C9 H9 106.00 no
C9 C11 H11A 110.00 no
C9 C11 H11B 110.00 no
C12 C11 H11A 110.00 no
C12 C11 H11B 110.00 no
H11A C11 H11B 108.00 no
C11 C12 H12A 109.00 no
C11 C12 H12B 109.00 no
C13 C12 H12A 109.00 no
C13 C12 H12B 109.00 no
H12A C12 H12B 108.00 no
C14 C15 H15 124.00 no
C16 C15 H15 124.00 no
C15 C16 H16A 112.00 no
C15 C16 H16B 111.00 no
C17 C16 H16A 112.00 no
C17 C16 H16B 111.00 no
H16A C16 H16B 109.00 no
C13 C17 H17 106.00 no
C16 C17 H17 106.00 no
C20 C17 H17 106.00 no
C13 C18 H18A 109.00 no
C13 C18 H18B 110.00 no
C13 C18 H18C 109.00 no
H18A C18 H18B 109.00 no
H18A C18 H18C 109.00 no
H18B C18 H18C 110.00 no
O3 C19 H19 118.00 no
C10 C19 H19 118.00 no
O5 C21 H21 118.00 no
C20 C21 H21 118.00 no
C20 C22 H22 119.00 no
C23 C22 H22 119.00 no
C22 C23 H23 118.00 no
C24 C23 H23 119.00 no

loop_
_geom_bond_atom_site_label_1
_geom_bond_atom_site_label_2
_geom_bond_distance
_geom_bond_publ_flag
O1 C3 1.448(4) no
O2 C5 1.446(4) no
O3 C19 1.187(4) no
O4 C24 1.212(4) no
O5 C21 1.367(5) no
O5 C24 1.384(5) no
O1 H1 0.8200 no
O2 H2 0.8200 no
C1 C10 1.541(3) no
C1 C2 1.512(4) no
C2 C3 1.517(5) no
C3 C4 1.520(4) no
C4 C5 1.528(5) no
C5 C10 1.560(3) no
C5 C6 1.525(4) no
C6 C7 1.522(5) no
C7 C8 1.523(4) no
C8 C9 1.548(3) no
C8 C14 1.503(4) no
C9 C10 1.559(4) no
C9 C11 1.528(3) no
C10 C19 1.517(4) no
C11 C12 1.525(4) no
C12 C13 1.532(3) no
C13 C14 1.529(3) no
C13 C17 1.559(5) no
C13 C18 1.528(5) no
C14 C15 1.333(4) no
C15 C16 1.505(5) no
C16 C17 1.528(4) no
C17 C20 1.507(5) no
C20 C21 1.355(4) no
C20 C22 1.387(4) no
C22 C23 1.336(5) no
C23 C24 1.404(5) no
C1 H1A 0.9700 no
C1 H1B 0.9700 no
C2 H2A 0.9700 no
C2 H2B 0.9700 no
C3 H3 0.9800 no
C4 H4A 0.9700 no
C4 H4B 0.9700 no
C6 H6A 0.9700 no
C6 H6B 0.9700 no
C7 H7A 0.9700 no
C7 H7B 0.9700 no
C8 H8 0.9800 no
C9 H9 0.9800 no
C11 H11A 0.9700 no
C11 H11B 0.9700 no
C12 H12A 0.9700 no
C12 H12B 0.9700 no
C15 H15 0.9300 no
C16 H16A 0.9700 no
C16 H16B 0.9700 no
C17 H17 0.9800 no
C18 H18A 0.9600 no
C18 H18B 0.9600 no
C18 H18C 0.9600 no
C19 H19 0.9300 no
C21 H21 0.9300 no
C22 H22 0.9300 no
C23 H23 0.9300 no

loop_
_geom_hbond_atom_site_label_D
_geom_hbond_atom_site_label_H
_geom_hbond_atom_site_label_A
_geom_hbond_site_symmetry_A
_geom_hbond_distance_DH
_geom_hbond_distance_HA
_geom_hbond_distance_DA
_geom_hbond_angle_DHA
_geom_hbond_publ_flag
O2 H2 O1 . 0.82 2.05 2.773(3) 147 yes
O1 H1 O2 2_647 0.82 2.01 2.786(3) 158 yes
C9 H9 O3 1_545 0.98 2.58 3.545(4) 169 yes
C15 H15 O4 1_655 0.93 2.58 3.447(4) 155 yes
C22 H22 O4 2_456 0.93 2.60 3.233(6) 126 yes

loop_
_geom_torsion_atom_site_label_1
_geom_torsion_atom_site_label_2
_geom_torsion_atom_site_label_3
_geom_torsion_atom_site_label_4
_geom_torsion
_geom_torsion_publ_flag
C24 O5 C21 C20 -1.4(8) no
C21 O5 C24 O4 179.1(5) no
C21 O5 C24 C23 -0.3(7) no
C10 C1 C2 C3 57.9(3) no
C2 C1 C10 C5 -56.2(3) no
C2 C1 C10 C9 65.5(3) no
C2 C1 C10 C19 -174.6(2) no
C1 C2 C3 O1 67.1(3) no
C1 C2 C3 C4 -54.0(3) no
O1 C3 C4 C5 -66.2(3) no
C2 C3 C4 C5 52.8(3) no
C3 C4 C5 O2 65.4(3) no
C3 C4 C5 C6 -177.9(3) no
C3 C4 C5 C10 -52.9(3) no
O2 C5 C6 C7 -171.8(3) no
C4 C5 C6 C7 70.3(3) no
C10 C5 C6 C7 -54.4(4) no
O2 C5 C10 C1 -66.4(3) no
O2 C5 C10 C9 170.4(2) no
O2 C5 C10 C19 51.1(3) no
C4 C5 C10 C1 52.5(3) no
C4 C5 C10 C9 -70.7(3) no
C4 C5 C10 C19 169.9(2) no
C6 C5 C10 C1 176.8(3) no
C6 C5 C10 C9 53.6(3) no
C6 C5 C10 C19 -65.8(3) no
C5 C6 C7 C8 53.6(4) no
C6 C7 C8 C9 -52.0(4) no
C6 C7 C8 C14 -175.2(3) no
C7 C8 C9 C10 52.9(3) no
C7 C8 C9 C11 -178.3(3) no
C14 C8 C9 C10 178.1(2) no
C14 C8 C9 C11 -53.1(3) no
C7 C8 C14 C13 169.8(2) no
C7 C8 C14 C15 -10.9(4) no
C9 C8 C14 C13 45.4(3) no
C9 C8 C14 C15 -135.3(3) no
C8 C9 C10 C1 -174.6(2) no
C8 C9 C10 C5 -53.4(3) no
C8 C9 C10 C19 66.2(3) no
C11 C9 C10 C1 58.1(3) no
C11 C9 C10 C5 179.4(2) no
C11 C9 C10 C19 -61.1(3) no
C8 C9 C11 C12 61.7(3) no
C10 C9 C11 C12 -169.8(2) no
C1 C10 C19 O3 -14.4(4) no
C5 C10 C19 O3 -132.5(3) no
C9 C10 C19 O3 107.6(3) no
C9 C11 C12 C13 -58.5(3) no
C11 C12 C13 C14 46.1(3) no
C11 C12 C13 C17 157.0(2) no
C11 C12 C13 C18 -76.8(3) no
C12 C13 C14 C8 -42.0(4) no
C12 C13 C14 C15 138.7(3) no
C17 C13 C14 C8 -160.3(2) no
C17 C13 C14 C15 20.4(3) no
C18 C13 C14 C8 81.0(3) no
C18 C13 C14 C15 -98.3(3) no
C12 C13 C17 C16 -148.9(2) no
C12 C13 C17 C20 79.3(3) no
C14 C13 C17 C16 -31.8(3) no
C14 C13 C17 C20 -163.6(2) no
C18 C13 C17 C16 85.7(3) no
C18 C13 C17 C20 -46.1(3) no
C8 C14 C15 C16 -179.7(3) no
C13 C14 C15 C16 -0.4(4) no
C14 C15 C16 C17 -20.3(4) no
C15 C16 C17 C13 31.8(3) no
C15 C16 C17 C20 162.3(3) no
C13 C17 C20 C21 -85.2(4) no
C13 C17 C20 C22 93.2(4) no
C16 C17 C20 C21 149.9(4) no
C16 C17 C20 C22 -31.7(5) no
C17 C20 C21 O5 -179.0(4) no
C22 C20 C21 O5 2.4(7) no
C17 C20 C22 C23 179.8(4) no
C21 C20 C22 C23 -1.8(6) no
C20 C22 C23 C24 0.1(7) no
C22 C23 C24 O4 -178.4(5) no
C22 C23 C24 O5 0.9(7) no

loop_
_cod_related_entry_id
_cod_related_entry_database
_cod_related_entry_code
1 ChemSpider 30657818
